data_4121038
loop_
_publ_author_name
'Xin-Hua Zhao'
'Xing-Cai Huang'
'Shao-Liang Zhang'
'Dong Shao'
'Hai-Yan Wei'
'Xin-Yi Wang'

_publ_contact_author
;
        Xinyi Wang
        School of Chemistry and Chemical Engineering
        State Key Labatory of Coordination Chemistry
        Nanjing National Lab of Microstructure 
        Nanjing University
;
_publ_contact_author_email wangxy66@nju.edu.cn
_publ_contact_author_fax 86-25-83314502
_publ_contact_author_phone 86-25-83621651
_publ_section_title
;
 Cation-Dependent Magnetic Ordering and Room-Temperature Bistability in
 Azido-Bridged Perovskite-Type Compounds
;
_journal_name_full 'Journal of the American Chemical Society'
_journal_page_first 16006
_journal_page_last 16009
_journal_paper_doi 10.1021/ja407654n
_journal_volume 135
_journal_year 2013
_chemical_formula_sum 'C3 H10 Mn N10'
_chemical_formula_weight 241.15
_chemical_name_common MnN3TriMA273K
_chemical_name_systematic
; 
 ? 
;
_space_group_IT_number 14
_symmetry_cell_setting monoclinic
_symmetry_space_group_name_Hall '-P 2ybc'
_symmetry_space_group_name_H-M 'P 1 21/c 1'
_atom_sites_solution_hydrogens geom
_atom_sites_solution_primary direct
_atom_sites_solution_secondary difmap
_audit_creation_method SHELXL-97
_cell_angle_alpha 90.00
_cell_angle_beta 105.5660(10)
_cell_angle_gamma 90.00
_cell_formula_units_Z 4
_cell_length_a 8.4377(8)
_cell_length_b 9.3015(8)
_cell_length_c 12.8480(12)
_cell_measurement_reflns_used 4336
_cell_measurement_temperature 273(2)
_cell_measurement_theta_max 28.2879
_cell_measurement_theta_min 2.5058
_cell_volume 971.37(15)
_computing_cell_refinement 'Bruker SAINT'
_computing_data_collection 'Bruker ApexII'
_computing_data_reduction 'Bruker SAINT'
_computing_molecular_graphics Diamond
_computing_publication_material 'SHELXL-97 (Sheldrick, 2008)'
_computing_structure_refinement 'SHELXL-97 (Sheldrick, 2008)'
_computing_structure_solution 'SHELXS-97 (Sheldrick, 2008)'
_diffrn_ambient_temperature 273(2)
_diffrn_measured_fraction_theta_full 0.996
_diffrn_measured_fraction_theta_max 0.995
_diffrn_measurement_device_type 'Bruker ApexII'
_diffrn_measurement_method 'phi and omega scans'
_diffrn_radiation_monochromator graphite
_diffrn_radiation_source 'fine-focus sealed tube'
_diffrn_radiation_type MoK\a
_diffrn_radiation_wavelength 0.71073
_diffrn_reflns_av_R_equivalents 0.0384
_diffrn_reflns_av_sigmaI/netI 0.0339
_diffrn_reflns_limit_h_max 11
_diffrn_reflns_limit_h_min -11
_diffrn_reflns_limit_k_max 12
_diffrn_reflns_limit_k_min -9
_diffrn_reflns_limit_l_max 17
_diffrn_reflns_limit_l_min -17
_diffrn_reflns_number 9075
_diffrn_reflns_theta_full 27.50
_diffrn_reflns_theta_max 28.30
_diffrn_reflns_theta_min 2.51
_exptl_absorpt_coefficient_mu 1.341
_exptl_absorpt_correction_T_max 0.7457
_exptl_absorpt_correction_T_min 0.5373
_exptl_absorpt_correction_type multi-scan
_exptl_absorpt_process_details 'SADABS: Bruker, 2000'
_exptl_crystal_colour 'light yellow'
_exptl_crystal_density_diffrn 1.649
_exptl_crystal_description block
_exptl_crystal_F_000 492
_exptl_crystal_size_max 0.49
_exptl_crystal_size_mid 0.48
_exptl_crystal_size_min 0.39
_refine_diff_density_max 0.327
_refine_diff_density_min -0.667
_refine_diff_density_rms 0.095
_refine_ls_extinction_coef 0.434(11)
_refine_ls_extinction_expression Fc^*^=kFc[1+0.001xFc^2^\l^3^/sin(2\q)]^-1/4^
_refine_ls_extinction_method SHELXL
_refine_ls_goodness_of_fit_ref 1.096
_refine_ls_hydrogen_treatment mixed
_refine_ls_matrix_type full
_refine_ls_number_parameters 138
_refine_ls_number_reflns 2408
_refine_ls_number_restraints 0
_refine_ls_restrained_S_all 1.096
_refine_ls_R_factor_all 0.0333
_refine_ls_R_factor_gt 0.0287
_refine_ls_shift/su_max 0.001
_refine_ls_shift/su_mean 0.000
_refine_ls_structure_factor_coef Fsqd
_refine_ls_weighting_details 'calc w=1/[\s^2^(Fo^2^)+(0.0396P)^2^+0.1358P] where P=(Fo^2^+2Fc^2^)/3'
_refine_ls_weighting_scheme calc
_refine_ls_wR_factor_gt 0.0736
_refine_ls_wR_factor_ref 0.0790
_reflns_number_gt 2059
_reflns_number_total 2408
_reflns_threshold_expression >2sigma(I)
_cod_data_source_file ja407654n_si_002_12.cif
_cod_data_source_block Mn-N3-TriMA-273K
_cod_depositor_comments
;
The following automatic conversions were performed:

'_exptl_absorpt_correction_type' value 'multi-Scan' changed to
'multi-scan' according to the built-in table from CIF Core dictionary
named 'cif_core.dic' version 2.4.1 from 2010-06-29.

Automatic conversion script
Id: cif_fix_values 2281 2013-09-26 08:29:07Z andrius 
;
_cod_database_code 4121038

loop_
_symmetry_equiv_pos_as_xyz
'x, y, z'
'-x, y+1/2, -z+1/2'
'-x, -y, -z'
'x, -y-1/2, z-1/2'

loop_
_atom_site_label
_atom_site_type_symbol
_atom_site_fract_x
_atom_site_fract_y
_atom_site_fract_z
_atom_site_U_iso_or_equiv
_atom_site_adp_type
_atom_site_occupancy
_atom_site_symmetry_multiplicity
_atom_site_calc_flag
_atom_site_refinement_flags
_atom_site_disorder_assembly
_atom_site_disorder_group
Mn1 Mn 0.25629(2) 0.748637(15) 0.009904(17) 0.01912(12) Uani 1 1 d . . .
N1 N 0.32199(18) 0.79673(18) 0.18720(10) 0.0435(3) Uani 1 1 d . . .
N2 N 0.26717(12) 0.79872(14) 0.26128(8) 0.0254(3) Uani 1 1 d . . .
N3 N 0.21297(17) 0.80513(18) 0.33538(10) 0.0429(3) Uani 1 1 d . . .
N4 N 0.04234(14) 0.61953(13) 0.01655(11) 0.0372(3) Uani 1 1 d . . .
N5 N 0.0000 0.5000 0.0000 0.0253(3) Uani 1 2 d S . .
N6 N 0.10512(15) 0.94532(14) -0.02889(11) 0.0400(3) Uani 1 1 d . . .
N7 N 0.0000 1.0000 0.0000 0.0252(3) Uani 1 2 d S . .
N8 N 0.47992(14) 0.87601(13) 0.00714(11) 0.0360(3) Uani 1 1 d . . .
N9 N 0.5000 1.0000 0.0000 0.0252(3) Uani 1 2 d S . .
N10 N 0.42770(16) 0.55994(14) 0.05307(10) 0.0386(3) Uani 1 1 d . . .
N11 N 0.5000 0.5000 0.0000 0.0261(3) Uani 1 2 d S . .
N12 N 0.70622(17) 0.77105(13) 0.22605(11) 0.0338(3) Uani 1 1 d . A 1
H12 H 0.6033 0.7710 0.1800 0.041 Uiso 1 1 calc R . .
C1 C 0.8160(2) 0.6989(2) 0.17105(19) 0.0601(6) Uani 1 1 d . . .
H1A H 0.9252 0.6948 0.2186 0.090 Uiso 1 1 calc R A 1
H1B H 0.8177 0.7518 0.1072 0.090 Uiso 1 1 calc R A 1
H1C H 0.7769 0.6032 0.1514 0.090 Uiso 1 1 calc R A 1
C2 C 0.75559(19) 0.9224(2) 0.24972(11) 0.0478(5) Uani 1 1 d . . .
H2A H 0.6806 0.9683 0.2837 0.072 Uiso 1 1 calc R A 1
H2B H 0.7535 0.9714 0.1836 0.072 Uiso 1 1 calc R A 1
H2C H 0.8648 0.9259 0.2972 0.072 Uiso 1 1 calc R A 1
C3 C 0.6972(3) 0.6960(3) 0.32568(17) 0.0618(6) Uani 1 1 d . . .
H3A H 0.8045 0.6935 0.3757 0.093 Uiso 1 1 calc R A 1
H3B H 0.6586 0.5995 0.3083 0.093 Uiso 1 1 calc R A 1
H3C H 0.6227 0.7461 0.3577 0.093 Uiso 1 1 calc R A 1

loop_
_atom_site_aniso_label
_atom_site_aniso_U_11
_atom_site_aniso_U_22
_atom_site_aniso_U_33
_atom_site_aniso_U_23
_atom_site_aniso_U_13
_atom_site_aniso_U_12
Mn1 0.01967(16) 0.01794(16) 0.02096(16) -0.00100(6) 0.00754(9) 0.00033(6)
N1 0.0475(8) 0.0581(9) 0.0271(6) -0.0089(6) 0.0138(6) -0.0054(7)
N2 0.0306(5) 0.0236(6) 0.0201(5) 0.0000(4) 0.0037(4) -0.0012(4)
N3 0.0449(7) 0.0589(9) 0.0264(6) 0.0057(6) 0.0125(5) 0.0045(7)
N4 0.0324(6) 0.0325(7) 0.0503(7) -0.0014(5) 0.0175(5) -0.0083(5)
N5 0.0188(7) 0.0320(9) 0.0261(7) 0.0053(6) 0.0077(6) -0.0030(6)
N6 0.0393(6) 0.0303(6) 0.0552(8) 0.0058(6) 0.0207(6) 0.0127(5)
N7 0.0260(7) 0.0164(7) 0.0320(8) 0.0018(6) 0.0056(6) 0.0031(6)
N8 0.0289(6) 0.0294(6) 0.0516(7) 0.0039(5) 0.0139(5) -0.0049(5)
N9 0.0178(7) 0.0309(9) 0.0276(7) 0.0026(6) 0.0072(6) -0.0037(6)
N10 0.0455(7) 0.0322(6) 0.0434(7) 0.0075(5) 0.0213(6) 0.0158(5)
N11 0.0275(8) 0.0191(7) 0.0320(8) 0.0047(6) 0.0083(6) 0.0065(6)
N12 0.0300(6) 0.0351(7) 0.0336(7) 0.0006(5) 0.0037(5) -0.0001(5)
C1 0.0434(9) 0.0612(13) 0.0762(14) -0.0319(11) 0.0168(9) 0.0049(9)
C2 0.0712(12) 0.0316(9) 0.0386(8) -0.0041(6) 0.0111(8) -0.0032(6)
C3 0.0595(11) 0.0630(13) 0.0588(12) 0.0316(11) 0.0085(9) -0.0072(10)

loop_
_atom_type_symbol
_atom_type_description
_atom_type_scat_dispersion_real
_atom_type_scat_dispersion_imag
_atom_type_scat_source
C C 0.0033 0.0016 'International Tables Vol C Tables 4.2.6.8 and 6.1.1.4'
H H 0.0000 0.0000 'International Tables Vol C Tables 4.2.6.8 and 6.1.1.4'
N N 0.0061 0.0033 'International Tables Vol C Tables 4.2.6.8 and 6.1.1.4'
Mn Mn 0.3368 0.7283 'International Tables Vol C Tables 4.2.6.8 and 6.1.1.4'

loop_
_geom_angle_atom_site_label_1
_geom_angle_atom_site_label_2
_geom_angle_atom_site_label_3
_geom_angle
_geom_angle_site_symmetry_1
_geom_angle_site_symmetry_3
N4 Mn1 N6 91.77(5) . .
N4 Mn1 N3 90.10(5) . 4_575
N6 Mn1 N3 91.72(6) . 4_575
N4 Mn1 N8 178.18(4) . .
N6 Mn1 N8 89.78(5) . .
N3 Mn1 N8 90.81(5) 4_575 .
N4 Mn1 N1 92.96(5) . .
N6 Mn1 N1 91.97(6) . .
N3 Mn1 N1 175.14(5) 4_575 .
N8 Mn1 N1 86.03(5) . .
N4 Mn1 N10 92.57(5) . .
N6 Mn1 N10 175.45(4) . .
N3 Mn1 N10 89.65(5) 4_575 .
N8 Mn1 N10 85.86(5) . .
N1 Mn1 N10 86.43(5) . .
N2 N1 Mn1 142.18(11) . .
N3 N2 N1 177.96(19) . .
N2 N3 Mn1 144.82(11) . 4_576
N5 N4 Mn1 136.83(9) . .
N4 N5 N4 180.0 . 3_565
N7 N6 Mn1 137.03(9) . .
N6 N7 N6 179.999(1) 3_575 .
N9 N8 Mn1 131.48(8) . .
N8 N9 N8 180.00(2) . 3_675
N11 N10 Mn1 129.02(8) . .
N10 N11 N10 180.00(10) 3_665 .
C1 N12 C2 110.78(14) . .
C1 N12 C3 112.73(19) . .
C2 N12 C3 110.45(14) . .

loop_
_geom_bond_atom_site_label_1
_geom_bond_atom_site_label_2
_geom_bond_distance
_geom_bond_site_symmetry_2
Mn1 N4 2.1888(11) .
Mn1 N6 2.2093(12) .
Mn1 N3 2.2297(12) 4_575
Mn1 N8 2.2363(11) .
Mn1 N1 2.2402(13) .
Mn1 N10 2.2471(12) .
N1 N2 1.1647(16) .
N2 N3 1.1631(16) .
N3 Mn1 2.2297(12) 4_576
N4 N5 1.1697(12) .
N5 N4 1.1697(12) 3_565
N6 N7 1.1662(12) .
N7 N6 1.1661(12) 3_575
N8 N9 1.1728(12) .
N9 N8 1.1729(12) 3_675
N10 N11 1.1709(12) .
N11 N10 1.1709(12) 3_665
N12 C1 1.469(2) .
N12 C2 1.476(2) .
N12 C3 1.478(2) .
